data_2234693
loop_
_publ_author_name
'Kumagai, Hitoshi'
'Sakamoto, Yoshiyuki'
'Kawata, Satoshi'
'Inagaki, Shinji'

_publ_section_title
;
 Poly[[dodecaaqua(\m~4~-benzene-1,4-dicarboxylato)(\m~2~-4,4'-bipyridine-\k^2^<i>N</i>:<i>N</i>')dicerium(III)]
 bis(benzene-1,4-dicarboxylate)]
;
_journal_coeditor_code IS5110
_journal_issue 5
_journal_name_full 'Acta Crystallographica Section E'
_journal_page_first m643
_journal_page_last m644
_journal_paper_doi 10.1107/S1600536812016388
_journal_volume 68
_journal_year 2012
_chemical_formula_iupac '[Ce2 (C8 H4 O4) (C10 H8 N2) (H2 O)12] (C8 H4 O4)2'
_chemical_formula_moiety 'C9 H18 Ce N O8, C8 H4 O4'
_chemical_formula_sum 'C17 H22 Ce N O12'
_chemical_formula_weight 572.48
_chemical_name_systematic
;
Poly[[dodecaaqua(\m~4~-benzene-1,4-dicarboxylato)(\m~2~-4,4'-bipyridine-
\k^2^<i>N</i>:<i>N</i>')dicerium(III)] bis(benzene-1,4-dicarboxylate)]
;
_space_group_IT_number 58
_symmetry_cell_setting orthorhombic
_symmetry_space_group_name_Hall '-P 2 2n'
_symmetry_space_group_name_H-M 'P n n m'
_atom_sites_solution_hydrogens geom
_atom_sites_solution_primary direct
_atom_sites_solution_secondary difmap
_cell_angle_alpha 90.0000
_cell_angle_beta 90.0000
_cell_angle_gamma 90.0000
_cell_formula_units_Z 4
_cell_length_a 6.112(4)
_cell_length_b 14.278(8)
_cell_length_c 22.395(12)
_cell_measurement_reflns_used 3992
_cell_measurement_temperature 293
_cell_measurement_theta_max 27.51
_cell_measurement_theta_min 3.08
_cell_volume 1954(2)
_computing_cell_refinement 'CrystalClear (Rigaku/MSC, 2005)'
_computing_data_collection 'CrystalClear (Rigaku/MSC, 2005)'
_computing_data_reduction 'CrystalClear (Rigaku/MSC, 2005)'
_computing_molecular_graphics 'CrystalStructure (Rigaku, 2010)'
_computing_publication_material 'CrystalStructure (Rigaku, 2010)'
_computing_structure_refinement 'SHELXL97 (Sheldrick, 2008)'
_computing_structure_solution 'SIR2008 (Burla <i>et al.</i>, 2007)'
_diffrn_ambient_temperature 293
_diffrn_detector_area_resol_mean 7.314
_diffrn_measured_fraction_theta_full 0.975
_diffrn_measured_fraction_theta_max 0.975
_diffrn_measurement_device_type 'Rigaku Mercury70'
_diffrn_measurement_method \w
_diffrn_radiation_type 'Mo K\a'
_diffrn_radiation_wavelength 0.71070
_diffrn_reflns_av_R_equivalents 0.0289
_diffrn_reflns_limit_h_max 7
_diffrn_reflns_limit_h_min -7
_diffrn_reflns_limit_k_max 18
_diffrn_reflns_limit_k_min -18
_diffrn_reflns_limit_l_max 29
_diffrn_reflns_limit_l_min -29
_diffrn_reflns_number 14945
_diffrn_reflns_theta_full 27.51
_diffrn_reflns_theta_max 27.51
_diffrn_standards_number 0
_exptl_absorpt_coefficient_mu 2.398
_exptl_absorpt_correction_T_max 0.787
_exptl_absorpt_correction_T_min 0.511
_exptl_absorpt_correction_type multi-scan
_exptl_absorpt_process_details '(<i>REQAB</i>; Rigaku, 1998)'
_exptl_crystal_colour colorless
_exptl_crystal_density_diffrn 1.946
_exptl_crystal_density_method 'not measured'
_exptl_crystal_description platelet
_exptl_crystal_F_000 1140.00
_exptl_crystal_size_max 0.600
_exptl_crystal_size_mid 0.200
_exptl_crystal_size_min 0.100
_refine_diff_density_max 0.490
_refine_diff_density_min -0.420
_refine_ls_extinction_method none
_refine_ls_goodness_of_fit_ref 1.392
_refine_ls_hydrogen_treatment mixed
_refine_ls_number_parameters 167
_refine_ls_number_reflns 2246
_refine_ls_number_restraints 6
_refine_ls_R_factor_gt 0.0338
_refine_ls_shift/su_max 0.000
_refine_ls_structure_factor_coef Fsqd
_refine_ls_weighting_details 'w = 1/[\s^2^(Fo^2^)+(0.0000P)^2^+7.6254P] where P=(Fo^2^+2Fc^2^)/3'
_refine_ls_weighting_scheme calc
_refine_ls_wR_factor_ref 0.0678
_reflns_number_gt 2163
_reflns_number_total 2246
_reflns_threshold_expression F^2^>2\s(F^2^)
_cod_data_source_file is5110.cif
_cod_data_source_block I
_cod_original_cell_volume 1954.3(18)
_cod_database_code 2234693
_cod_database_fobs_code 2234693

loop_
_symmetry_equiv_pos_site_id
_symmetry_equiv_pos_as_xyz
1 +X,+Y,+Z
2 1/2-X,1/2+Y,1/2+Z
3 1/2+X,1/2-Y,1/2+Z
4 -X,-Y,+Z
5 -X,-Y,-Z
6 1/2+X,1/2-Y,1/2-Z
7 1/2-X,1/2+Y,1/2-Z
8 +X,+Y,-Z

loop_
_atom_site_type_symbol
_atom_site_label
_atom_site_fract_x
_atom_site_fract_y
_atom_site_fract_z
_atom_site_U_iso_or_equiv
_atom_site_adp_type
_atom_site_calc_flag
_atom_site_refinement_flags
_atom_site_occupancy
_atom_site_symmetry_multiplicity
Ce Ce1 1.0000 0.0000 0.286968(11) 0.01450(9) Uani d . 1.0 4
O O1 0.6621(5) 0.03486(19) 0.34397(11) 0.0229(6) Uani d . 1.0 8
O O2 1.0784(5) 0.1316(2) 0.35957(13) 0.0257(6) Uani d . 1.0 8
O O3 0.8063(5) 0.14579(19) 0.24774(12) 0.0234(6) Uani d . 1.0 8
O O4 0.6817(5) -0.0885(2) 0.24157(13) 0.0259(6) Uani d . 1.0 8
O O5 0.7801(5) 0.2740(2) 0.34373(11) 0.0276(7) Uani d . 1.0 8
O O6 0.4224(6) 0.2508(3) 0.34529(12) 0.0331(8) Uani d . 1.0 8
N N1 1.0000 0.0000 0.15870(19) 0.0230(10) Uani d . 1.0 4
C C1 0.5000 0.0000 0.4378(2) 0.0152(9) Uani d . 1.0 4
C C2 0.6884(6) 0.0245(3) 0.46904(14) 0.0171(8) Uani d . 1.0 8
C C3 0.5000 0.0000 0.37044(19) 0.0152(9) Uani d . 1.0 4
C C4 0.8241(7) 0.0259(3) 0.12810(16) 0.0252(9) Uani d . 1.0 8
C C5 0.8174(7) 0.0271(3) 0.06620(16) 0.0244(9) Uani d . 1.0 8
C C6 1.0000 0.0000 0.0334(2) 0.0187(10) Uani d . 1.0 4
C C7 0.6065(7) 0.2588(3) 0.43811(15) 0.0182(7) Uani d . 1.0 8
C C8 0.7943(7) 0.2825(3) 0.46897(16) 0.0209(8) Uani d . 1.0 8
C C9 0.4180(7) 0.2347(3) 0.46905(15) 0.0218(8) Uani d . 1.0 8
C C10 0.6024(7) 0.2610(3) 0.37083(16) 0.0214(8) Uani d . 1.0 8
H H1 0.8145 0.0410 0.4483 0.0206 Uiso calc R 1.0 8
H H2 0.983(7) 0.174(3) 0.361(3) 0.041(15) Uiso d . 1.0 8
H H3 1.197(5) 0.160(3) 0.353(2) 0.030(14) Uiso d . 1.0 8
H H4 0.778(11) 0.188(4) 0.272(2) 0.07(2) Uiso d . 1.0 8
H H5 0.848(10) 0.176(4) 0.2178(18) 0.062(19) Uiso d . 1.0 8
H H6 0.555(5) -0.094(5) 0.255(3) 0.059(19) Uiso d . 1.0 8
H H7 0.684(10) -0.130(3) 0.2149(18) 0.053(17) Uiso d . 1.0 8
H H8 0.6998 0.0439 0.1491 0.0303 Uiso calc R 1.0 8
H H9 0.6908 0.0461 0.0466 0.0293 Uiso calc R 1.0 8
H H10 0.9207 0.2984 0.4482 0.0251 Uiso calc R 1.0 8
H H11 0.2917 0.2186 0.4483 0.0262 Uiso calc R 1.0 8

loop_
_atom_site_aniso_label
_atom_site_aniso_U_11
_atom_site_aniso_U_22
_atom_site_aniso_U_33
_atom_site_aniso_U_12
_atom_site_aniso_U_13
_atom_site_aniso_U_23
Ce1 0.01572(15) 0.01786(15) 0.00993(13) -0.00118(11) 0.0000 0.0000
O1 0.0214(14) 0.0323(15) 0.0151(12) -0.0021(12) 0.0063(11) -0.0001(11)
O2 0.0233(15) 0.0241(15) 0.0296(15) 0.0009(13) -0.0026(13) -0.0080(12)
O3 0.0324(17) 0.0219(14) 0.0160(13) 0.0043(13) 0.0037(12) 0.0031(11)
O4 0.0189(15) 0.0319(16) 0.0269(15) -0.0084(13) 0.0037(12) -0.0094(12)
O5 0.0305(17) 0.0330(16) 0.0191(13) 0.0052(14) 0.0063(12) 0.0056(11)
O6 0.0366(18) 0.0413(18) 0.0215(14) -0.0084(15) -0.0094(13) 0.0093(13)
N1 0.024(3) 0.022(3) 0.023(2) -0.004(3) 0.0000 0.0000
C1 0.017(3) 0.017(3) 0.011(2) 0.001(3) 0.0000 0.0000
C2 0.0144(18) 0.0205(19) 0.0165(17) -0.0018(14) 0.0031(14) 0.0010(13)
C3 0.020(3) 0.014(3) 0.012(2) 0.002(3) 0.0000 0.0000
C4 0.023(2) 0.033(3) 0.0206(18) 0.0004(17) 0.0021(15) -0.0021(15)
C5 0.023(2) 0.031(3) 0.0193(18) 0.0004(17) -0.0021(15) -0.0005(15)
C6 0.025(3) 0.015(3) 0.016(3) -0.009(3) 0.0000 0.0000
C7 0.0205(19) 0.0173(18) 0.0167(16) 0.0034(15) 0.0002(14) 0.0015(13)
C8 0.017(2) 0.0222(19) 0.0233(19) -0.0012(16) 0.0033(15) 0.0021(15)
C9 0.0181(19) 0.027(2) 0.0199(18) 0.0009(16) -0.0045(15) 0.0000(15)
C10 0.029(2) 0.0168(18) 0.0184(17) 0.0037(16) -0.0012(15) 0.0026(14)

loop_
_atom_type_symbol
_atom_type_description
_atom_type_scat_dispersion_real
_atom_type_scat_dispersion_imag
_atom_type_scat_source
C C 0.0033 0.0016
;
International Tables for Crystallography
(1992, Vol. C, Tables 4.2.6.8 and 6.1.1.4)
;
H H 0.0000 0.0000
;
International Tables for Crystallography
(1992, Vol. C, Table 6.1.1.4)
;
N N 0.0061 0.0033
;
International Tables for Crystallography
(1992, Vol. C, Tables 4.2.6.8 and 6.1.1.4)
;
O O 0.0106 0.0060
;
International Tables for Crystallography
(1992, Vol. C, Tables 4.2.6.8 and 6.1.1.4)
;
Ce Ce -0.2486 2.6331
;
International Tables for Crystallography
(1992, Vol. C, Tables 4.2.6.8 and 6.1.1.4)
;

loop_
_geom_angle_atom_site_label_1
_geom_angle_atom_site_label_2
_geom_angle_atom_site_label_3
_geom_angle_site_symmetry_1
_geom_angle_site_symmetry_3
_geom_angle
_geom_angle_publ_flag
O1 Ce1 O1 . 4_755 118.00(9) no
O1 Ce1 O2 . . 71.20(10) no
O1 Ce1 O2 . 4_755 70.15(10) no
O1 Ce1 O3 . . 68.08(10) no
O1 Ce1 O3 . 4_755 136.72(9) no
O1 Ce1 O4 . . 70.53(10) no
O1 Ce1 O4 . 4_755 138.31(10) no
O1 Ce1 N1 . . 121.00(7) no
O1 Ce1 O2 4_755 . 70.15(10) no
O1 Ce1 O2 4_755 4_755 71.20(10) no
O1 Ce1 O3 4_755 . 136.72(9) no
O1 Ce1 O3 4_755 4_755 68.08(10) no
O1 Ce1 O4 4_755 . 138.31(10) no
O1 Ce1 O4 4_755 4_755 70.53(10) no
O1 Ce1 N1 4_755 . 121.00(7) no
O2 Ce1 O2 . 4_755 100.03(11) no
O2 Ce1 O3 . . 72.74(10) no
O2 Ce1 O3 . 4_755 137.67(10) no
O2 Ce1 O4 . . 140.68(10) no
O2 Ce1 O4 . 4_755 75.06(10) no
O2 Ce1 N1 . . 129.99(7) no
O2 Ce1 O3 4_755 . 137.67(10) no
O2 Ce1 O3 4_755 4_755 72.74(10) no
O2 Ce1 O4 4_755 . 75.06(10) no
O2 Ce1 O4 4_755 4_755 140.68(10) no
O2 Ce1 N1 4_755 . 129.99(7) no
O3 Ce1 O3 . 4_755 139.71(9) no
O3 Ce1 O4 . . 84.96(10) no
O3 Ce1 O4 . 4_755 79.12(10) no
O3 Ce1 N1 . . 69.85(7) no
O3 Ce1 O4 4_755 . 79.12(10) no
O3 Ce1 O4 4_755 4_755 84.96(10) no
O3 Ce1 N1 4_755 . 69.85(7) no
O4 Ce1 O4 . 4_755 132.66(10) no
O4 Ce1 N1 . . 66.33(7) no
O4 Ce1 N1 4_755 . 66.33(7) no
Ce1 O1 C3 . . 145.08(19) no
Ce1 N1 C4 . . 121.1(3) no
Ce1 N1 C4 . 4_755 121.1(3) no
C4 N1 C4 . 4_755 117.8(4) no
C2 C1 C2 . 4_655 119.7(4) no
C2 C1 C3 . . 120.2(2) no
C2 C1 C3 4_655 . 120.2(2) no
C1 C2 C2 . 8_556 120.2(4) no
O1 C3 O1 . 4_655 123.7(4) no
O1 C3 C1 . . 118.1(2) no
O1 C3 C1 4_655 . 118.1(2) no
N1 C4 C5 . . 122.9(4) no
C4 C5 C6 . . 120.1(4) no
C5 C6 C5 . 4_755 116.2(4) no
C5 C6 C6 . 5_755 121.9(3) no
C5 C6 C6 4_755 5_755 121.9(3) no
C8 C7 C9 . . 120.0(4) no
C8 C7 C10 . . 120.6(4) no
C9 C7 C10 . . 119.4(4) no
C7 C8 C8 . 8_556 120.0(4) no
C7 C9 C9 . 8_556 120.0(4) no
O5 C10 O6 . . 123.9(4) no
O5 C10 C7 . . 118.1(4) no
O6 C10 C7 . . 118.1(4) no
Ce1 O2 H2 . . 115(3) no
Ce1 O2 H3 . . 114(3) no
H2 O2 H3 . . 104(4) no
Ce1 O3 H4 . . 117(4) no
Ce1 O3 H5 . . 124(4) no
H4 O3 H5 . . 102(5) no
Ce1 O4 H6 . . 128(4) no
Ce1 O4 H7 . . 128(4) no
H6 O4 H7 . . 102(6) no
C1 C2 H1 . . 119.897 no
C2 C2 H1 8_556 . 119.930 no
N1 C4 H8 . . 118.556 no
C5 C4 H8 . . 118.540 no
C4 C5 H9 . . 119.957 no
C6 C5 H9 . . 119.991 no
C7 C8 H10 . . 119.995 no
C8 C8 H10 8_556 . 119.992 no
C7 C9 H11 . . 120.023 no
C9 C9 H11 8_556 . 120.026 no

loop_
_geom_bond_atom_site_label_1
_geom_bond_atom_site_label_2
_geom_bond_site_symmetry_2
_geom_bond_distance
_geom_bond_publ_flag
Ce1 O1 . 2.479(3) y
Ce1 O1 4_755 2.479(3) y
Ce1 O2 . 2.530(3) y
Ce1 O2 4_755 2.530(3) y
Ce1 O3 . 2.551(3) y
Ce1 O3 4_755 2.551(3) y
Ce1 O4 . 2.533(3) y
Ce1 O4 4_755 2.533(3) y
Ce1 N1 . 2.873(5) y
O1 C3 . 1.257(4) no
O5 C10 . 1.258(5) no
O6 C10 . 1.248(5) no
N1 C4 . 1.327(5) no
N1 C4 4_755 1.327(5) no
C1 C2 . 1.392(5) no
C1 C2 4_655 1.392(5) no
C1 C3 . 1.509(7) no
C2 C2 8_556 1.387(5) no
C4 C5 . 1.387(6) no
C5 C6 . 1.391(5) no
C6 C6 5_755 1.496(7) no
C7 C8 . 1.382(6) no
C7 C9 . 1.388(6) no
C7 C10 . 1.507(5) no
C8 C8 8_556 1.390(6) no
C9 C9 8_556 1.386(5) no
O2 H2 . 0.84(4) no
O2 H3 . 0.84(4) no
O3 H4 . 0.83(5) no
O3 H5 . 0.84(5) no
O4 H6 . 0.84(4) no
O4 H7 . 0.84(4) no
C2 H1 . 0.930 no
C4 H8 . 0.930 no
C5 H9 . 0.930 no
C8 H10 . 0.930 no
C9 H11 . 0.930 no

loop_
_geom_contact_atom_site_label_1
_geom_contact_atom_site_label_2
_geom_contact_distance
_geom_contact_site_symmetry_2
_geom_contact_publ_flag
C5 C7 3.532(6) 6_555 no
C5 C9 3.544(6) 6_555 no
C6 C7 3.562(4) 6_555 no
C6 C7 3.562(4) 7_645 no
C6 C8 3.589(4) 6_555 no
C6 C8 3.589(4) 7_645 no
C7 C2 3.453(6) . no
C7 C5 3.532(6) 6_455 no
C7 C6 3.562(4) 6_455 no
C8 C6 3.589(4) 6_455 no

loop_
_geom_hbond_atom_site_label_D
_geom_hbond_atom_site_label_H
_geom_hbond_atom_site_label_A
_geom_hbond_site_symmetry_A
_geom_hbond_distance_DH
_geom_hbond_distance_HA
_geom_hbond_distance_DA
_geom_hbond_angle_DHA
_geom_hbond_publ_flag
O2 H2 O5 . 0.84(4) 1.93(4) 2.754(5) 167(5) y
O2 H3 O6 1_655 0.84(3) 1.90(4) 2.725(5) 166(4) y
O3 H4 O5 . 0.83(5) 2.02(5) 2.828(4) 164(6) y
O3 H5 O6 6_555 0.84(5) 1.81(5) 2.650(4) 175(6) y
O4 H7 O5 7_645 0.84(4) 1.91(4) 2.749(5) 174(6) y

loop_
_geom_torsion_atom_site_label_1
_geom_torsion_atom_site_label_2
_geom_torsion_atom_site_label_3
_geom_torsion_atom_site_label_4
_geom_torsion_site_symmetry_1
_geom_torsion_site_symmetry_3
_geom_torsion_site_symmetry_4
_geom_torsion
_geom_torsion_publ_flag
O1 Ce1 O1 C3 . 4_755 1_655 -84.2(3) no
O1 Ce1 O1 C3 4_755 . . -84.2(3) no
O2 Ce1 O1 C3 . . . -138.3(3) no
O2 Ce1 O1 C3 4_755 . . -29.7(3) no
O3 Ce1 O1 C3 . . . 143.3(4) no
O3 Ce1 O1 C3 4_755 . . 2.8(4) no
O4 Ce1 O1 C3 . . . 50.9(3) no
O4 Ce1 O1 C3 4_755 . . -175.9(3) no
O1 Ce1 N1 C4 . . . 5.40(8) no
O1 Ce1 N1 C4 . . 4_755 -174.60(8) no
N1 Ce1 O1 C3 . . . 95.8(3) no
O2 Ce1 O1 C3 . 4_755 1_655 -29.7(3) no
O2 Ce1 O1 C3 4_755 4_755 1_655 -138.3(3) no
O3 Ce1 O1 C3 . 4_755 1_655 2.8(4) no
O3 Ce1 O1 C3 4_755 4_755 1_655 143.3(4) no
O4 Ce1 O1 C3 . 4_755 1_655 -175.9(3) no
O4 Ce1 O1 C3 4_755 4_755 1_655 50.9(3) no
O1 Ce1 N1 C4 4_755 . . -174.60(8) no
O1 Ce1 N1 C4 4_755 . 4_755 5.40(8) no
N1 Ce1 O1 C3 . 4_755 1_655 95.8(3) no
O2 Ce1 N1 C4 . . . -85.35(10) no
O2 Ce1 N1 C4 . . 4_755 94.65(10) no
O2 Ce1 N1 C4 4_755 . . 94.65(10) no
O2 Ce1 N1 C4 4_755 . 4_755 -85.35(10) no
O3 Ce1 N1 C4 . . . -41.42(8) no
O3 Ce1 N1 C4 . . 4_755 138.58(8) no
O3 Ce1 N1 C4 4_755 . . 138.58(8) no
O3 Ce1 N1 C4 4_755 . 4_755 -41.42(8) no
O4 Ce1 N1 C4 . . . 51.94(8) no
O4 Ce1 N1 C4 . . 4_755 -128.06(8) no
O4 Ce1 N1 C4 4_755 . . -128.06(8) no
O4 Ce1 N1 C4 4_755 . 4_755 51.94(8) no
Ce1 O1 C3 O1 . . 4_655 -75.3(4) no
Ce1 O1 C3 C1 . . . 104.7(4) no
Ce1 N1 C4 C5 . . . 179.8(2) no
Ce1 N1 C4 C5 . 4_755 4_755 179.8(2) no
C4 N1 C4 C5 . 4_755 4_755 -0.2(5) no
C4 N1 C4 C5 4_755 . . -0.2(5) no
C2 C1 C2 C2 . 4_655 5_656 0.0(4) no
C2 C1 C2 C2 4_655 . 8_556 0.0(4) no
C2 C1 C3 O1 . . . -9.77(16) no
C2 C1 C3 O1 . . 4_655 170.23(16) no
C2 C1 C3 O1 4_655 . . 170.23(16) no
C2 C1 C3 O1 4_655 . 4_655 -9.77(16) no
C1 C2 C2 C1 . 8_556 5_656 0.0(5) no
N1 C4 C5 C6 . . . 0.4(6) no
C4 C5 C6 C5 . . 4_755 -0.2(4) no
C4 C5 C6 C6 . . 5_755 179.8(3) no
C5 C6 C6 C5 . 5_755 5_755 180.00(19) no
C5 C6 C6 C5 . 5_755 8_555 0.00(19) no
C5 C6 C6 C5 4_755 5_755 5_755 0.00(19) no
C8 C7 C9 C9 . . 8_556 0.2(6) no
C9 C7 C8 C8 . . 8_556 -0.2(6) no
C8 C7 C10 O5 . . . 8.2(6) no
C8 C7 C10 O6 . . . -170.9(4) no
C10 C7 C8 C8 . . 8_556 178.4(3) no
C9 C7 C10 O5 . . . -173.2(4) no
C9 C7 C10 O6 . . . 7.6(5) no
C10 C7 C9 C9 . . 8_556 -178.4(3) no
C7 C8 C8 C7 . 8_556 8_556 0.0(6) no
C7 C9 C9 C7 . 8_556 8_556 0.0(6) no
